data_1547277
loop_
_publ_author_name
'Ryosuke Sinmyo'
'Elena Bykova'
'Sergey V. Ovsyannikov'
'Catherine McCammon'
'Ilya Kupenko'
'Leyla Ismailova'
'Leonid Dubrovinsky'

_publ_section_title
;
 Discovery of Fe7O9: a new iron oxide with a complex monoclinic structure
;
_journal_name_full 'Scientific Reports'
_journal_page_first 32852
_journal_paper_doi 10.1038/srep32852
_journal_volume 6
_journal_year 2016
_chemical_formula_sum 'Fe5.94 Mg1.06 O9'
_chemical_formula_weight 501.477
_space_group_IT_number 12
_symmetry_cell_setting monoclinic
_symmetry_Int_Tables_number 12
_symmetry_space_group_name_Hall '-C 2y'
_symmetry_space_group_name_H-M 'C 1 2/m 1'
_cell_angle_alpha 90.
_cell_angle_beta 102.045(14)
_cell_angle_gamma 90.
_cell_formula_units_Z 2
_cell_length_a 9.6901(12)
_cell_length_b 2.8943(5)
_cell_length_c 11.4397(14)
_cell_volume 313.77(8)
_diffrn_ambient_temperature 293
_diffrn_radiation_probe x-ray
_diffrn_radiation_type MoK\a
_diffrn_radiation_wavelength 0.71069
_exptl_absorpt_coefficient_mu 13.509
_exptl_crystal_density_diffrn 5.308
_exptl_crystal_F_000 478
_refine_ls_goodness_of_fit_ref 1.194
_refine_ls_number_reflns 371
_refine_ls_R_factor_all 0.0508
_refine_ls_R_factor_gt 0.0427
_refine_ls_wR_factor_gt 0.1178
_refine_ls_wR_factor_ref 0.1229
_cod_data_source_file Sci-Rep-2016-6-32852-2.cif
_cod_data_source_block (Fe-Mg)3Fe4O9
_cod_original_cell_volume 313.78(8)
_cod_original_sg_symbol_H-M 'C 2/m'
_cod_database_code 1547277

loop_
_space_group_symop_id
_space_group_symop_operation_xyz
1 x,y,z
2 -x,y,-z
3 -x,-y,-z
4 x,-y,z
5 1/2+x,1/2+y,z
6 1/2-x,1/2+y,-z
7 1/2-x,1/2-y,-z
8 1/2+x,1/2-y,z

loop_
_atom_site_label
_atom_site_type_symbol
_atom_site_thermal_displace_type
_atom_site_fract_x
_atom_site_fract_y
_atom_site_fract_z
_atom_site_occupancy
_atom_site_U_iso_or_equiv
_atom_site_calc_flag
_atom_site_refinement_flags
_atom_site_disorder_assembly
_atom_site_disorder_group
Fe1 Fe Uiso 0.50000 0.00000 0.50000 0.740(12) 0.0079(7) . . . .
Fe2 Fe Uiso 0.27221(12) 0.00000 0.63205(10) 0.898(8) 0.0093(5) . . . .
Fe3 Fe Uiso 0.35310(12) 0.00000 0.93359(11) 0.928(8) 0.0088(5) . . . .
Fe4 Fe Uiso 0.06782(13) 0.00000 0.78759(14) 0.774(8) 0.0137(5) . . . .
Mg1 Mg Uiso 0.50000 0.00000 0.50000 0.260(12) 0.0079(7) . . . .
Mg2 Mg Uiso 0.27221(12) 0.00000 0.63205(10) 0.104(8) 0.0093(5) . . . .
Mg3 Mg Uiso 0.35310(12) 0.00000 0.93359(11) 0.072(8) 0.0088(5) . . . .
Mg4 Mg Uiso 0.06782(13) 0.00000 0.78759(14) 0.226(8) 0.0137(5) . . . .
O1 O Uiso 0.4108(5) 0.00000 0.7793(5) 1.000 0.0098(12) . . . .
O2 O Uiso 0.00000 0.00000 0.00000 1.000 0.0147(19) . . . .
O3 O Uiso 0.1287(5) 0.00000 0.4501(5) 1.000 0.0097(12) . . . .
O4 O Uiso 0.3654(6) 0.00000 0.3398(5) 1.000 0.0098(12) . . . .
O5 O Uiso 0.2990(5) 0.00000 0.1007(5) 1.000 0.0099(13) . . . .

loop_
_geom_angle_atom_site_label_1
_geom_angle_atom_site_label_2
_geom_angle_atom_site_label_3
_geom_angle
_geom_angle_site_symmetry_1
_geom_angle_site_symmetry_2
_geom_angle_site_symmetry_3
_geom_angle_publ_flag
Fe1 Fe1 O4 90.00(1) 1_545 . . yes
Fe1 Fe1 O4 90.00(1) 1_565 . . yes
O4 Fe1 O4 180.00 . . 2_656 yes
O3 Fe1 O4 93.56(19) 5_545 . . yes
O3 Fe1 O4 93.56(19) 5_555 . . yes
O3 Fe1 O4 86.44(19) 6_546 . . yes
O3 Fe1 O4 86.44(19) 6_556 . . yes
Fe1 Fe1 Fe1 180.00 1_545 . 1_565 yes
Fe1 Fe1 O4 90.00(1) 1_545 . 2_656 yes
Fe1 Fe1 O3 45.56(10) 1_545 . 5_545 yes
Fe1 Fe1 O3 134.44(10) 1_545 . 5_555 yes
Fe1 Fe1 O3 45.56(10) 1_545 . 6_546 yes
Fe1 Fe1 O3 134.44(10) 1_545 . 6_556 yes
Fe1 Fe1 O4 90.00(1) 1_565 . 2_656 yes
Fe1 Fe1 O3 134.44(10) 1_565 . 5_545 yes
Fe1 Fe1 O3 45.56(10) 1_565 . 5_555 yes
Fe1 Fe1 O3 134.44(10) 1_565 . 6_546 yes
Fe1 Fe1 O3 45.56(10) 1_565 . 6_556 yes
O3 Fe1 O4 86.44(19) 5_545 . 2_656 yes
O3 Fe1 O4 86.44(19) 5_555 . 2_656 yes
O3 Fe1 O4 93.56(19) 6_546 . 2_656 yes
O3 Fe1 O4 93.56(19) 6_556 . 2_656 yes
O3 Fe1 O3 88.87(14) 5_545 . 5_555 yes
O3 Fe1 O3 91.13(14) 5_545 . 6_546 yes
O3 Fe1 O3 180.00 5_545 . 6_556 yes
O3 Fe1 O3 180.00 5_555 . 6_546 yes
O3 Fe1 O3 91.13(14) 5_555 . 6_556 yes
O3 Fe1 O3 88.87(14) 6_546 . 6_556 yes
O1 Fe2 O3 174.1(2) . . . yes
Fe2 Fe2 O1 90.00(3) 1_545 . . yes
Fe2 Fe2 O1 90.00(3) 1_565 . . yes
O1 Fe2 O3 95.31(19) . . 6_546 yes
O1 Fe2 O4 102.82(19) . . 6_546 yes
O1 Fe2 O3 95.31(19) . . 6_556 yes
O1 Fe2 O4 102.82(19) . . 6_556 yes
Fe2 Fe2 O3 90.00(3) 1_545 . . yes
Fe2 Fe2 O3 90.00(3) 1_565 . . yes
O3 Fe2 O3 80.53(18) . . 6_546 yes
O3 Fe2 O4 81.24(19) . . 6_546 yes
O3 Fe2 O3 80.53(18) . . 6_556 yes
O3 Fe2 O4 81.24(19) . . 6_556 yes
Fe2 Fe2 Fe2 180.00 1_545 . 1_565 yes
Fe2 Fe2 O3 45.59(10) 1_545 . 6_546 yes
Fe2 Fe2 O4 44.77(12) 1_545 . 6_546 yes
Fe2 Fe2 O3 134.41(11) 1_545 . 6_556 yes
Fe2 Fe2 O4 135.23(13) 1_545 . 6_556 yes
Fe2 Fe2 O3 134.41(11) 1_565 . 6_546 yes
Fe2 Fe2 O4 135.23(13) 1_565 . 6_546 yes
Fe2 Fe2 O3 45.59(10) 1_565 . 6_556 yes
Fe2 Fe2 O4 44.77(12) 1_565 . 6_556 yes
O3 Fe2 O4 87.48(16) 6_546 . 6_546 yes
O3 Fe2 O3 88.83(15) 6_546 . 6_556 yes
O3 Fe2 O4 161.8(2) 6_546 . 6_556 yes
O3 Fe2 O4 161.8(2) 6_556 . 6_546 yes
O4 Fe2 O4 90.46(17) 6_546 . 6_556 yes
O3 Fe2 O4 87.48(16) 6_556 . 6_556 yes
Fe3 Fe3 O1 90.00(4) 1_545 . . yes
O1 Fe3 O5 178.0(2) . . 1_556 yes
Fe3 Fe3 O1 90.00(4) 1_565 . . yes
Fe3 Fe3 O1 92.18(16) 2_657 . . yes
O1 Fe3 O2 91.55(12) . . 5_546 yes
O1 Fe3 O2 91.55(12) . . 5_556 yes
O1 Fe3 O5 99.03(19) . . 6_546 yes
O1 Fe3 O5 99.03(19) . . 6_556 yes
Fe3 Fe3 O5 90.00(4) 1_545 . 1_556 yes
Fe3 Fe3 Fe3 180.00 1_545 . 1_565 yes
Fe3 Fe3 Fe3 90.00(4) 1_545 . 2_657 yes
Fe3 Fe3 O2 45.39(3) 1_545 . 5_546 yes
Fe3 Fe3 O2 134.61(5) 1_545 . 5_556 yes
Fe3 Fe3 O5 44.94(10) 1_545 . 6_546 yes
Fe3 Fe3 O5 135.06(11) 1_545 . 6_556 yes
Fe3 Fe3 O5 90.00(4) 1_565 . 1_556 yes
Fe3 Fe3 O5 85.85(15) 2_657 . 1_556 yes
O2 Fe3 O5 87.05(11) 5_546 . 1_556 yes
O2 Fe3 O5 87.05(11) 5_556 . 1_556 yes
O5 Fe3 O5 82.35(19) 1_556 . 6_546 yes
O5 Fe3 O5 82.35(19) 1_556 . 6_556 yes
Fe3 Fe3 Fe3 90.00(4) 1_565 . 2_657 yes
Fe3 Fe3 O2 134.61(5) 1_565 . 5_546 yes
Fe3 Fe3 O2 45.39(3) 1_565 . 5_556 yes
Fe3 Fe3 O5 135.06(11) 1_565 . 6_546 yes
Fe3 Fe3 O5 44.94(10) 1_565 . 6_556 yes
Fe3 Fe3 O2 44.61(3) 2_657 . 5_546 yes
Fe3 Fe3 O2 44.61(3) 2_657 . 5_556 yes
Fe3 Fe3 O5 133.01(12) 2_657 . 6_546 yes
Fe3 Fe3 O5 133.01(12) 2_657 . 6_556 yes
O2 Fe3 O2 89.22(5) 5_546 . 5_556 yes
O2 Fe3 O5 89.34(11) 5_546 . 6_546 yes
O2 Fe3 O5 169.35(17) 5_546 . 6_556 yes
O2 Fe3 O5 169.35(17) 5_556 . 6_546 yes
O2 Fe3 O5 89.34(11) 5_556 . 6_556 yes
O5 Fe3 O5 90.13(15) 6_546 . 6_556 yes
Fe4 Fe4 Fe4 180.00 1_545 . 1_565 yes
Fe4 Fe4 O1 46.12(10) 1_545 . 5_445 yes
Fe4 Fe4 O1 133.89(11) 1_545 . 5_455 yes
Fe4 Fe4 O4 49.82(10) 1_545 . 6_546 yes
Fe4 Fe4 O5 48.15(10) 1_545 . 6_546 yes
Fe4 Fe4 O4 130.18(11) 1_545 . 6_556 yes
Fe4 Fe4 O5 131.85(11) 1_545 . 6_556 yes
Fe4 Fe4 O1 133.89(11) 1_565 . 5_445 yes
Fe4 Fe4 O1 46.12(10) 1_565 . 5_455 yes
Fe4 Fe4 O4 130.18(11) 1_565 . 6_546 yes
Fe4 Fe4 O5 131.85(11) 1_565 . 6_546 yes
Fe4 Fe4 O4 49.82(10) 1_565 . 6_556 yes
Fe4 Fe4 O5 48.15(10) 1_565 . 6_556 yes
O1 Fe4 O1 87.77(14) 5_445 . 5_455 yes
O1 Fe4 O4 80.19(18) 5_445 . 6_546 yes
O1 Fe4 O5 84.41(16) 5_445 . 6_546 yes
O1 Fe4 O4 136.4(2) 5_445 . 6_556 yes
O1 Fe4 O5 145.9(2) 5_445 . 6_556 yes
O1 Fe4 O4 136.4(2) 5_455 . 6_546 yes
O1 Fe4 O5 145.9(2) 5_455 . 6_546 yes
O1 Fe4 O4 80.19(18) 5_455 . 6_556 yes
O1 Fe4 O5 84.41(16) 5_455 . 6_556 yes
O4 Fe4 O5 74.66(18) 6_546 . 6_546 yes
O4 Fe4 O4 80.37(14) 6_546 . 6_556 yes
O4 Fe4 O5 126.6(2) 6_546 . 6_556 yes
O4 Fe4 O5 126.6(2) 6_556 . 6_546 yes
O5 Fe4 O5 83.70(14) 6_546 . 6_556 yes
O4 Fe4 O5 74.66(18) 6_556 . 6_556 yes
O4 Mg1 O4 180.00 . . 2_656 yes
O3 Mg1 O4 93.56(19) 5_545 . . yes
O3 Mg1 O4 93.56(19) 5_555 . . yes
O3 Mg1 O4 86.44(19) 6_546 . . yes
O3 Mg1 O4 86.44(19) 6_556 . . yes
O3 Mg1 O4 86.44(19) 5_545 . 2_656 yes
O3 Mg1 O4 86.44(19) 5_555 . 2_656 yes
O3 Mg1 O4 93.56(19) 6_546 . 2_656 yes
O3 Mg1 O4 93.56(19) 6_556 . 2_656 yes
O3 Mg1 O3 88.87(14) 5_545 . 5_555 yes
O3 Mg1 O3 91.13(14) 5_545 . 6_546 yes
O3 Mg1 O3 180.00 5_545 . 6_556 yes
O3 Mg1 O3 180.00 5_555 . 6_546 yes
O3 Mg1 O3 91.13(14) 5_555 . 6_556 yes
O3 Mg1 O3 88.87(14) 6_546 . 6_556 yes
O1 Mg2 O3 95.31(19) . . 6_546 yes
O1 Mg2 O4 102.82(19) . . 6_546 yes
O1 Mg2 O3 95.31(19) . . 6_556 yes
O1 Mg2 O4 102.82(19) . . 6_556 yes
O3 Mg2 O4 87.48(16) 6_546 . 6_546 yes
O3 Mg2 O3 88.83(15) 6_546 . 6_556 yes
O3 Mg2 O4 161.8(2) 6_546 . 6_556 yes
O3 Mg2 O4 161.8(2) 6_556 . 6_546 yes
O4 Mg2 O4 90.46(17) 6_546 . 6_556 yes
O3 Mg2 O4 87.48(16) 6_556 . 6_556 yes
O1 Mg3 O5 178.0(2) . . 1_556 yes
O1 Mg3 O2 91.55(12) . . 5_546 yes
O1 Mg3 O2 91.55(12) . . 5_556 yes
O1 Mg3 O5 99.03(19) . . 6_546 yes
O1 Mg3 O5 99.03(19) . . 6_556 yes
O2 Mg3 O5 87.05(11) 5_546 . 1_556 yes
O2 Mg3 O5 87.05(11) 5_556 . 1_556 yes
O5 Mg3 O5 82.35(19) 1_556 . 6_546 yes
O5 Mg3 O5 82.35(19) 1_556 . 6_556 yes
O2 Mg3 O2 89.22(5) 5_546 . 5_556 yes
O2 Mg3 O5 89.34(11) 5_546 . 6_546 yes
O2 Mg3 O5 169.35(17) 5_546 . 6_556 yes
O2 Mg3 O5 169.35(17) 5_556 . 6_546 yes
O2 Mg3 O5 89.34(11) 5_556 . 6_556 yes
O5 Mg3 O5 90.13(15) 6_546 . 6_556 yes
O1 Mg4 O1 87.77(14) 5_445 . 5_455 yes
O1 Mg4 O5 84.41(16) 5_445 . 6_546 yes
O1 Mg4 O5 145.9(2) 5_445 . 6_556 yes
O1 Mg4 O5 145.9(2) 5_455 . 6_546 yes
O1 Mg4 O5 84.41(16) 5_455 . 6_556 yes
O5 Mg4 O5 83.70(14) 6_546 . 6_556 yes
Fe4 O1 Fe4 87.77(19) 5_545 . 5_555 yes
Fe3 O2 Fe3 89.22(4) 5_444 . 5_454 yes
Fe3 O2 Fe3 90.78(4) 5_444 . 6_546 yes
Fe3 O2 Fe3 180.00 5_444 . 6_556 yes
Fe3 O2 Fe3 180.00 5_454 . 6_546 yes
Fe3 O2 Fe3 90.78(4) 5_454 . 6_556 yes
Fe3 O2 Fe3 89.22(4) 6_546 . 6_556 yes
Fe2 O3 Fe2 99.47(18) . . 6_546 yes
Fe2 O3 Fe2 99.47(18) . . 6_556 yes
Fe1 O3 Fe1 88.9(2) 5_445 . 5_455 yes
Fe2 O3 Fe2 88.8(2) 6_546 . 6_556 yes
Fe2 O4 Fe2 90.5(2) 6_546 . 6_556 yes
Fe4 O4 Fe4 80.37(19) 6_546 . 6_556 yes
Fe3 O5 Fe3 97.7(2) 1_554 . 6_546 yes
Fe3 O5 Fe3 97.7(2) 1_554 . 6_556 yes
Fe3 O5 Fe3 90.1(2) 6_546 . 6_556 yes
Fe4 O5 Fe4 83.70(19) 6_546 . 6_556 yes

loop_
_geom_bond_atom_site_label_1
_geom_bond_atom_site_label_2
_geom_bond_distance
_geom_bond_site_symmetry_1
_geom_bond_site_symmetry_2
_geom_bond_publ_flag
Fe1 O4 2.016(6) . . yes
Fe1 Fe1 2.8943(5) . 1_545 yes
Fe1 Fe1 2.8943(5) . 1_565 yes
Fe1 O4 2.016(6) . 2_656 yes
Fe1 O3 2.067(4) . 5_545 yes
Fe1 O3 2.067(4) . 5_555 yes
Fe1 O3 2.067(4) . 6_546 yes
Fe1 O3 2.067(4) . 6_556 yes
Fe2 O1 1.923(6) . . yes
Fe2 O3 2.249(6) . . yes
Fe2 Fe2 2.8943(5) . 1_545 yes
Fe2 Fe2 2.8943(5) . 1_565 yes
Fe2 O3 2.068(4) . 6_546 yes
Fe2 O4 2.038(4) . 6_546 yes
Fe2 O3 2.068(4) . 6_556 yes
Fe2 O4 2.038(4) . 6_556 yes
Fe3 O1 1.960(6) . . yes
Fe3 Fe3 2.8943(5) . 1_545 yes
Fe3 O5 2.085(6) . 1_556 yes
Fe3 Fe3 2.8943(5) . 1_565 yes
Fe3 Fe3 2.9340(18) . 2_657 yes
Fe3 O2 2.0607(9) . 5_546 yes
Fe3 O2 2.0607(9) . 5_556 yes
Fe3 O5 2.044(4) . 6_546 yes
Fe3 O5 2.044(4) . 6_556 yes
Fe4 Fe4 2.8943(5) . 1_545 yes
Fe4 Fe4 2.8943(5) . 1_565 yes
Fe4 O1 2.088(4) . 5_445 yes
Fe4 O1 2.088(4) . 5_455 yes
Fe4 O4 2.243(5) . 6_546 yes
Fe4 O5 2.169(4) . 6_546 yes
Fe4 O4 2.243(5) . 6_556 yes
Fe4 O5 2.169(4) . 6_556 yes
Mg1 O4 2.016(6) . . yes
Mg1 O4 2.016(6) . 2_656 yes
Mg1 O3 2.067(4) . 5_545 yes
Mg1 O3 2.067(4) . 5_555 yes
Mg1 O3 2.067(4) . 6_546 yes
Mg1 O3 2.067(4) . 6_556 yes
Mg2 O1 1.923(6) . . yes
Mg2 O3 2.068(4) . 6_546 yes
Mg2 O4 2.038(4) . 6_546 yes
Mg2 O3 2.068(4) . 6_556 yes
Mg2 O4 2.038(4) . 6_556 yes
Mg3 O1 1.960(6) . . yes
Mg3 O5 2.085(6) . 1_556 yes
Mg3 O2 2.0607(9) . 5_546 yes
Mg3 O2 2.0607(9) . 5_556 yes
Mg3 O5 2.044(4) . 6_546 yes
Mg3 O5 2.044(4) . 6_556 yes
Mg4 O1 2.088(4) . 5_445 yes
Mg4 O1 2.088(4) . 5_455 yes
Mg4 O5 2.169(4) . 6_546 yes
Mg4 O5 2.169(4) . 6_556 yes
